data_4126152
loop_
_publ_author_name
'Sanchez-Sanchez, Ana'
'Rivilla, Ivan'
'Agirre, Maddalen'
'Basterretxea, Andere'
'Etxeberria, Agustin'
'Veloso, Antonio'
'Sardon, Haritz'
'Mecerreyes, David'
'Coss\'io, Fernando P'

_publ_section_title
;
 Enantioselective Ring-Opening Polymerization of rac-Lactide Dictated by
 Densely Substituted Amino Acids.
;
_journal_issue 13
_journal_name_full 'Journal of the American Chemical Society'
_journal_page_first 4805
_journal_page_last 4814
_journal_paper_doi 10.1021/jacs.6b13080
_journal_volume 139
_journal_year 2017
_chemical_absolute_configuration ad
_chemical_compound_source 'synthesis as described'
_chemical_formula_moiety 'C19 H20 N2 O4'
_chemical_formula_sum 'C19 H20 N2 O4'
_chemical_formula_weight 340.37
_space_group_crystal_system orthorhombic
_space_group_IT_number 19
_space_group_name_Hall 'P 2ac 2ab'
_space_group_name_H-M_alt 'P 21 21 21'
_symmetry_cell_setting orthorhombic
_symmetry_Int_Tables_number 19
_symmetry_space_group_name_Hall 'P 2ac 2ab'
_symmetry_space_group_name_H-M 'P 21 21 21'
_atom_sites_solution_hydrogens geom
_atom_sites_solution_primary direct
_audit_creation_date 2016-09-02T13:23:49-00:00
_audit_creation_method 'WinGX routine CIF_UPDATE'
_cell_angle_alpha 90
_cell_angle_beta 90
_cell_angle_gamma 90
_cell_formula_units_Z 4
_cell_length_a 10.89189(7)
_cell_length_b 11.24945(8)
_cell_length_c 14.39801(9)
_cell_measurement_reflns_used 26816
_cell_measurement_temperature 150.00(10)
_cell_measurement_theta_max 76.254
_cell_measurement_theta_min 3.049
_cell_measurement_wavelength 1.54184
_cell_volume 1764.16(2)
_computing_cell_refinement 'CrysAlis Pro (Oxford Diffraction Ltd., 2011)'
_computing_data_collection 'CrysAlis Pro (Oxford Diffraction Ltd., 2011)'
_computing_data_reduction 'CrysAlis Pro (Oxford Diffraction Ltd., 2011)'
_computing_molecular_graphics 'Diamond v.3.2f (Crystal Impact GbR, 2008)'
_computing_publication_material 'WinGX publication routines (Farrugia, 1999)'
_computing_structure_refinement 'SHELXL-97 (Sheldrick, 2008)'
_computing_structure_solution 'OLEX2 (Dolomanov et al, 2009)'
_diffrn_ambient_temperature 150.00(10)
_diffrn_detector 'CCD plate'
_diffrn_detector_area_resol_mean 5.2012
_diffrn_detector_type Atlas
_diffrn_measured_fraction_theta_full 0.992
_diffrn_measured_fraction_theta_max 0.993
_diffrn_measurement_details
;
#__ type_ start__ end____ width___ exp.time_
  1 omega  -93.00   -5.00   1.0000    1.0000
omega____ theta____ kappa____ phi______ frames
    -      -40.8256  125.0000 -180.0000 88

#__ type_ start__ end____ width___ exp.time_
  2 omega  -25.00   56.00   1.0000    1.0000
omega____ theta____ kappa____ phi______ frames
    -       40.8256  -37.0000  120.0000 81

#__ type_ start__ end____ width___ exp.time_
  3 omega -104.00  -71.00   1.0000    1.0000
omega____ theta____ kappa____ phi______ frames
    -      -83.0000   61.0000  120.0000 33

#__ type_ start__ end____ width___ exp.time_
  4 omega   38.00   63.00   1.0000    1.0000
omega____ theta____ kappa____ phi______ frames
    -      113.0000  -45.0000 -150.0000 25

#__ type_ start__ end____ width___ exp.time_
  5 omega   43.00   74.00   1.0000    1.0000
omega____ theta____ kappa____ phi______ frames
    -      113.0000  -45.0000   60.0000 31

#__ type_ start__ end____ width___ exp.time_
  6 omega   80.00  152.00   1.0000    1.0000
omega____ theta____ kappa____ phi______ frames
    -      113.0000   77.0000   30.0000 72

#__ type_ start__ end____ width___ exp.time_
  7 omega   38.00   64.00   1.0000    1.0000
omega____ theta____ kappa____ phi______ frames
    -      113.0000  -30.0000  120.0000 26

#__ type_ start__ end____ width___ exp.time_
  8 omega   40.00   77.00   1.0000    1.0000
omega____ theta____ kappa____ phi______ frames
    -      113.0000  -45.0000 -120.0000 37

#__ type_ start__ end____ width___ exp.time_
  9 omega   46.00   77.00   1.0000    1.0000
omega____ theta____ kappa____ phi______ frames
    -      113.0000  -45.0000  150.0000 31

#__ type_ start__ end____ width___ exp.time_
 10 omega   41.00   77.00   1.0000    1.0000
omega____ theta____ kappa____ phi______ frames
    -      113.0000  -45.0000   90.0000 36

#__ type_ start__ end____ width___ exp.time_
 11 omega   79.00  107.00   1.0000    1.0000
omega____ theta____ kappa____ phi______ frames
    -      113.0000   77.0000 -180.0000 28

#__ type_ start__ end____ width___ exp.time_
 12 omega  128.00  158.00   1.0000    1.0000
omega____ theta____ kappa____ phi______ frames
    -      113.0000   77.0000 -180.0000 30

#__ type_ start__ end____ width___ exp.time_
 13 omega   44.00   75.00   1.0000    1.0000
omega____ theta____ kappa____ phi______ frames
    -      113.0000  178.0000   60.0000 31

#__ type_ start__ end____ width___ exp.time_
 14 omega  125.00  150.00   1.0000    1.0000
omega____ theta____ kappa____ phi______ frames
    -      113.0000  178.0000   60.0000 25

#__ type_ start__ end____ width___ exp.time_
 15 omega   53.00  153.00   1.0000    1.0000
omega____ theta____ kappa____ phi______ frames
    -      113.0000    0.0000  -30.0000 100

#__ type_ start__ end____ width___ exp.time_
 16 omega -120.00  -14.00   1.0000    1.0000
omega____ theta____ kappa____ phi______ frames
    -      -40.8256  -77.0000   90.0000 106

#__ type_ start__ end____ width___ exp.time_
 17 omega  -32.00   33.00   1.0000    1.0000
omega____ theta____ kappa____ phi______ frames
    -       40.8256  -57.0000  -60.0000 65

#__ type_ start__ end____ width___ exp.time_
 18 omega  -63.00  -37.00   1.0000    1.0000
omega____ theta____ kappa____ phi______ frames
    -      -83.0000  178.0000  -90.0000 26

#__ type_ start__ end____ width___ exp.time_
 19 omega -113.00  -69.00   1.0000    1.0000
omega____ theta____ kappa____ phi______ frames
    -      -83.0000  178.0000  -90.0000 44

#__ type_ start__ end____ width___ exp.time_
 20 omega   59.00  109.00   1.0000    1.0000
omega____ theta____ kappa____ phi______ frames
    -      113.0000  -94.0000  150.0000 50

#__ type_ start__ end____ width___ exp.time_
 21 omega   35.00   62.00   1.0000    1.0000
omega____ theta____ kappa____ phi______ frames
    -      113.0000  -30.0000   30.0000 27

#__ type_ start__ end____ width___ exp.time_
 22 omega   62.00  116.00   1.0000    1.0000
omega____ theta____ kappa____ phi______ frames
    -      113.0000 -111.0000  -90.0000 54

#__ type_ start__ end____ width___ exp.time_
 23 omega   38.00   68.00   1.0000    1.0000
omega____ theta____ kappa____ phi______ frames
    -      113.0000  -45.0000 -180.0000 30

#__ type_ start__ end____ width___ exp.time_
 24 omega   91.00  158.00   1.0000    1.0000
omega____ theta____ kappa____ phi______ frames
    -      113.0000   45.0000    0.0000 67

#__ type_ start__ end____ width___ exp.time_
 25 omega   36.00   62.00   1.0000    1.0000
omega____ theta____ kappa____ phi______ frames
    -      113.0000  -30.0000  -90.0000 26

#__ type_ start__ end____ width___ exp.time_
 26 omega   44.00   81.00   1.0000    1.0000
omega____ theta____ kappa____ phi______ frames
    -      113.0000  -77.0000 -180.0000 37

#__ type_ start__ end____ width___ exp.time_
 27 omega  113.00  139.00   1.0000    1.0000
omega____ theta____ kappa____ phi______ frames
    -      113.0000  -77.0000 -180.0000 26

#__ type_ start__ end____ width___ exp.time_
 28 omega   90.00  115.00   1.0000    1.0000
omega____ theta____ kappa____ phi______ frames
    -      113.0000 -111.0000   60.0000 25

#__ type_ start__ end____ width___ exp.time_
 29 omega   38.00   63.00   1.0000    1.0000
omega____ theta____ kappa____ phi______ frames
    -      113.0000  -45.0000  -30.0000 25

#__ type_ start__ end____ width___ exp.time_
 30 omega   47.00   74.00   1.0000    1.0000
omega____ theta____ kappa____ phi______ frames
    -      113.0000  -45.0000 -150.0000 27

#__ type_ start__ end____ width___ exp.time_
 31 omega   54.00  147.00   1.0000    1.0000
omega____ theta____ kappa____ phi______ frames
    -      113.0000  -77.0000  -60.0000 93

#__ type_ start__ end____ width___ exp.time_
 32 omega   50.00  113.00   1.0000    1.0000
omega____ theta____ kappa____ phi______ frames
    -      113.0000 -111.0000  120.0000 63

#__ type_ start__ end____ width___ exp.time_
 33 omega  -98.00   -2.00   1.0000    1.0000
omega____ theta____ kappa____ phi______ frames
    -      -40.8256  125.0000   30.0000 96

#__ type_ start__ end____ width___ exp.time_
 34 omega -115.00  -11.00   1.0000    1.0000
omega____ theta____ kappa____ phi______ frames
    -      -40.8256  -57.0000 -120.0000 104

#__ type_ start__ end____ width___ exp.time_
 35 omega -115.00  -11.00   1.0000    1.0000
omega____ theta____ kappa____ phi______ frames
    -      -40.8256  -57.0000  -30.0000 104

#__ type_ start__ end____ width___ exp.time_
 36 omega -120.00   -7.00   1.0000    1.0000
omega____ theta____ kappa____ phi______ frames
    -      -40.8256  -77.0000   30.0000 113

#__ type_ start__ end____ width___ exp.time_
 37 omega -120.00   -7.00   1.0000    1.0000
omega____ theta____ kappa____ phi______ frames
    -      -40.8256  -77.0000  120.0000 113

#__ type_ start__ end____ width___ exp.time_
 38 omega -115.00  -11.00   1.0000    1.0000
omega____ theta____ kappa____ phi______ frames
    -      -40.8256  -57.0000  150.0000 104

#__ type_ start__ end____ width___ exp.time_
 39 omega -162.00  -49.00   1.0000    1.0000
omega____ theta____ kappa____ phi______ frames
    -      -83.0000  -77.0000 -120.0000 113

#__ type_ start__ end____ width___ exp.time_
 40 omega -162.00  -49.00   1.0000    1.0000
omega____ theta____ kappa____ phi______ frames
    -      -83.0000  -77.0000   30.0000 113

#__ type_ start__ end____ width___ exp.time_
 41 omega -162.00  -49.00   1.0000    1.0000
omega____ theta____ kappa____ phi______ frames
    -      -83.0000  -77.0000  120.0000 113

#__ type_ start__ end____ width___ exp.time_
 42 omega -162.00  -49.00   1.0000    1.0000
omega____ theta____ kappa____ phi______ frames
    -      -83.0000  -77.0000  -60.0000 113

#__ type_ start__ end____ width___ exp.time_
 43 omega -157.00  -53.00   1.0000    1.0000
omega____ theta____ kappa____ phi______ frames
    -      -83.0000  -61.0000   60.0000 104

#__ type_ start__ end____ width___ exp.time_
 44 omega -162.00  -49.00   1.0000    1.0000
omega____ theta____ kappa____ phi______ frames
    -      -83.0000  -77.0000 -180.0000 113

#__ type_ start__ end____ width___ exp.time_
 45 omega   82.00  158.00   1.0000    1.0000
omega____ theta____ kappa____ phi______ frames
    -      113.0000   30.0000  120.0000 76

#__ type_ start__ end____ width___ exp.time_
 46 omega   29.00  109.00   1.0000    1.0000
omega____ theta____ kappa____ phi______ frames
    -      113.0000  -94.0000    0.0000 80

#__ type_ start__ end____ width___ exp.time_
 47 omega   85.00  158.00   1.0000    1.0000
omega____ theta____ kappa____ phi______ frames
    -      113.0000   45.0000  -30.0000 73

#__ type_ start__ end____ width___ exp.time_
 48 omega   29.00  109.00   1.0000    1.0000
omega____ theta____ kappa____ phi______ frames
    -      113.0000  -94.0000 -120.0000 80

#__ type_ start__ end____ width___ exp.time_
 49 omega   83.00  158.00   1.0000    1.0000
omega____ theta____ kappa____ phi______ frames
    -      113.0000   61.0000  150.0000 75

#__ type_ start__ end____ width___ exp.time_
 50 omega   38.00   77.00   1.0000    1.0000
omega____ theta____ kappa____ phi______ frames
    -      113.0000  -45.0000   30.0000 39

#__ type_ start__ end____ width___ exp.time_
 51 omega   79.00  158.00   1.0000    1.0000
omega____ theta____ kappa____ phi______ frames
    -      113.0000   77.0000 -150.0000 79
;
_diffrn_measurement_device '\k-geometry diffractometer'
_diffrn_measurement_device_type 'Agilent SuperNova'
_diffrn_measurement_method '\w scans'
_diffrn_orient_matrix_UB_11 -0.1262497
_diffrn_orient_matrix_UB_12 -0.0607866
_diffrn_orient_matrix_UB_13 -0.0075088
_diffrn_orient_matrix_UB_21 -0.0486625
_diffrn_orient_matrix_UB_22 0.0786671
_diffrn_orient_matrix_UB_23 0.0793896
_diffrn_orient_matrix_UB_31 -0.0409474
_diffrn_orient_matrix_UB_32 0.094282
_diffrn_orient_matrix_UB_33 -0.07135
_diffrn_radiation_monochromator 'Multilayer optics'
_diffrn_radiation_probe x-ray
_diffrn_radiation_source 'Nova (Cu) X-ray micro-source'
_diffrn_radiation_type CuK\a
_diffrn_radiation_wavelength 1.54184
_diffrn_reflns_av_R_equivalents 0.0286
_diffrn_reflns_av_unetI/netI 0.0336
_diffrn_reflns_Laue_measured_fraction_full 0.992
_diffrn_reflns_Laue_measured_fraction_max 0.993
_diffrn_reflns_limit_h_max 13
_diffrn_reflns_limit_h_min -13
_diffrn_reflns_limit_k_max 14
_diffrn_reflns_limit_k_min -14
_diffrn_reflns_limit_l_max 18
_diffrn_reflns_limit_l_min -17
_diffrn_reflns_number 34529
_diffrn_reflns_point_group_measured_fraction_max 0.994
_diffrn_reflns_theta_full 67.684
_diffrn_reflns_theta_max 69.957
_diffrn_reflns_theta_min 5.092
_diffrn_source 'SuperNova (Cu) X-ray Source'
_diffrn_source_current 0.8
_diffrn_source_power 0.04
_diffrn_source_voltage 50
_exptl_absorpt_coefficient_mu 0.744
_exptl_absorpt_correction_T_max 0.872
_exptl_absorpt_correction_T_min 0.806
_exptl_absorpt_correction_type analytical
_exptl_absorpt_process_details
;
        CrysAlisPro, Agilent Technologies,
        Version 1.171.36.24 (release 03-12-2012 CrysAlis171 .NET)
        (compiled Dec  3 2012,18:21:49)
Analytical numeric absorption correction using a multifaceted crystal
                        model based on expressions derived by R.C. Clark & J.S.
        (Clark, R. C. & Reid, J. S. (1995). Acta Cryst. A51, 887-897)
;
_exptl_crystal_colour yellow
_exptl_crystal_density_diffrn 1.282
_exptl_crystal_density_method 'not measured'
_exptl_crystal_description prism
_exptl_crystal_F_000 720
_exptl_crystal_size_max 0.4366
_exptl_crystal_size_mid 0.2823
_exptl_crystal_size_min 0.2341
_refine_diff_density_max 0.227
_refine_diff_density_min -0.18
_refine_diff_density_rms 0.032
_refine_ls_abs_structure_details
;
The Friedel pair coverage of the experiment is almost complete (100%).
Analysis of the absolute structure using likelihood methods
(Hooft, Straver & Spek, 2008) was performed using PLATON (Spek, 2011).
 The results indicated that the absolute structure had been correctly
 assigned. The method calculated that the probability that the structure 
is inverted is smaller than 10-99. The absolute structure parameter y 
(Hooft, Straver & Spek, 2008) was calculated using PLATON (Spek,
2010). The resulting value was y=0.03(8), which together with Flack parameter 
value, indicate that the absolute structure has sureley been determined 
correctly.

Flack, H. D. (1983), Acta Cryst. A39, 876-881
Flack & G. Bernardinelli, Acta Cryst. 1999, A55, 908-915; 
H. D. Flack & G. Bernardinelli, J. Appl. Cryst. 2000, 33, 1143-1148.

R. W. W. Hooft, L. H. Straver & A. L. Spek, J. Appl. Cryst. 2008, 41, 96-103
A. L. Spek (2010) PLATON, Utrecht, The Netherlands; 
A. L. Spek, J. Appl. Cryst. 2003, 36, 7-13
A. L. Thompson & D. J. Watkin, Tetrahedron: Asymmetry 2009, 20, 712--717

;
_refine_ls_abs_structure_Flack 0.01(3)
_refine_ls_extinction_method none
_refine_ls_goodness_of_fit_ref 1.059
_refine_ls_hydrogen_treatment constr
_refine_ls_matrix_type full
_refine_ls_number_parameters 228
_refine_ls_number_reflns 3324
_refine_ls_number_restraints 18
_refine_ls_restrained_S_all 1.334
_refine_ls_R_factor_all 0.03
_refine_ls_R_factor_gt 0.0298
_refine_ls_shift/su_max 0.001
_refine_ls_shift/su_mean 0
_refine_ls_structure_factor_coef Fsqd
_refine_ls_weighting_details 'w=1/[\s^2^(Fo^2^)+(0.0429P)^2^+0.3682P] where P=(Fo^2^+2Fc^2^)/3'
_refine_ls_weighting_scheme calc
_refine_ls_wR_factor_gt 0.077
_refine_ls_wR_factor_ref 0.0771
_reflns_number_gt 3288
_reflns_number_total 3324
_reflns_threshold_expression 'I > 2\s(I)'
_cod_data_source_file ja6b13080_si_002.cif
_cod_data_source_block a20160022_col4
_cod_database_code 4126152

loop_
_space_group_symop_operation_xyz
'x, y, z'
'-x+1/2, -y, z+1/2'
'x+1/2, -y+1/2, -z'
'-x, y+1/2, -z+1/2'

loop_
_atom_site_label
_atom_site_type_symbol
_atom_site_fract_x
_atom_site_fract_y
_atom_site_fract_z
_atom_site_U_iso_or_equiv
_atom_site_adp_type
_atom_site_occupancy
_atom_site_calc_flag
O2 O 0.35283(12) 0.37482(11) 0.65688(9) 0.0277(3) Uani 1 d
O1 O 0.26071(12) 0.23846(12) 0.74750(9) 0.0300(3) Uani 1 d
C6 C 0.29285(16) 0.27270(15) 0.67269(12) 0.0228(3) Uani 1 d
O3 O 0.13844(14) 0.13351(14) 0.31117(9) 0.0396(4) Uani 1 d
N2 N 0.10747(14) 0.21134(14) 0.36474(10) 0.0266(3) Uani 1 d
O4 O 0.06898(15) 0.30949(13) 0.34109(10) 0.0403(4) Uani 1 d
C2 C 0.17822(16) 0.28658(15) 0.51966(11) 0.0224(4) Uani 1 d
H2 H 0.2258 0.335 0.4738 0.027 Uiso 1 calc
N1 N 0.21169(13) 0.09621(12) 0.58891(10) 0.0215(3) Uani 1 d
C1 C 0.26921(15) 0.21250(15) 0.58007(12) 0.0215(3) Uani 1 d
H1 H 0.3487 0.2039 0.546 0.026 Uiso 1 calc
C14 C 0.07474(16) -0.03303(15) 0.49460(12) 0.0239(4) Uani 1 d
C15 C 0.0741(2) -0.11576(17) 0.42299(13) 0.0334(4) Uani 1 d
H15 H 0.1358 -0.1133 0.3765 0.04 Uiso 1 calc
C16 C -0.0171(2) -0.20235(18) 0.41944(15) 0.0428(5) Uani 1 d
H16 H -0.0179 -0.2579 0.3698 0.051 Uiso 1 calc
C8 C 0.09495(18) 0.36782(17) 0.57508(12) 0.0291(4) Uani 1 d
C7 C 0.3621(2) 0.45494(18) 0.73531(15) 0.0364(5) Uani 1 d
H7A H 0.4013 0.4137 0.7875 0.055 Uiso 1 calc
H7B H 0.2798 0.4811 0.7537 0.055 Uiso 1 calc
H7C H 0.4116 0.5242 0.7179 0.055 Uiso 1 calc
C18 C -0.1039(2) -0.12908(18) 0.56025(15) 0.0366(4) Uani 1 d
H18 H -0.1635 -0.1346 0.6083 0.044 Uiso 1 calc
C4 C 0.16614(15) 0.06848(14) 0.49510(11) 0.0220(3) Uani 1 d
H4 H 0.2365 0.0499 0.4529 0.026 Uiso 1 calc
C5 C 0.29644(17) 0.00580(16) 0.62328(13) 0.0289(4) Uani 1 d
H5A H 0.366 -0.0014 0.5805 0.043 Uiso 1 calc
H5B H 0.2538 -0.0707 0.6275 0.043 Uiso 1 calc
H5C H 0.3264 0.0288 0.6849 0.043 Uiso 1 calc
C9 C 0.01156(18) 0.3219(2) 0.63939(14) 0.0366(5) Uani 1 d
H9 H 0.0048 0.2383 0.6471 0.044 Uiso 1 calc
C3 C 0.10814(16) 0.18731(15) 0.46769(11) 0.0214(3) Uani 1 d
H3 H 0.0212 0.1875 0.49 0.026 Uiso 1 calc
C19 C -0.01460(18) -0.04112(16) 0.56377(13) 0.0286(4) Uani 1 d
H19 H -0.0143 0.0141 0.6137 0.034 Uiso 1 calc
C17 C -0.1065(2) -0.20839(17) 0.48725(16) 0.0406(5) Uani 1 d
H17 H -0.1693 -0.2668 0.4837 0.049 Uiso 1 calc
C13 C 0.1040(3) 0.49019(19) 0.56494(16) 0.0464(6) Uani 1 d
H13 H 0.1602 0.5236 0.5218 0.056 Uiso 1 calc
C10 C -0.0616(2) 0.3968(3) 0.69225(17) 0.0506(6) Uani 1 d
H10 H -0.1178 0.3643 0.7358 0.061 Uiso 1 calc
C12 C 0.0283(3) 0.5644(2) 0.6197(2) 0.0618(8) Uani 1 d
H12 H 0.0341 0.6482 0.6133 0.074 Uiso 1 calc
C11 C -0.0532(3) 0.5175(3) 0.6819(2) 0.0609(8) Uani 1 d
H11 H -0.104 0.5685 0.7178 0.073 Uiso 1 calc

loop_
_atom_site_aniso_label
_atom_site_aniso_U_11
_atom_site_aniso_U_22
_atom_site_aniso_U_33
_atom_site_aniso_U_23
_atom_site_aniso_U_13
_atom_site_aniso_U_12
O2 0.0297(6) 0.0262(6) 0.0271(6) -0.0042(5) 0.0005(5) -0.0044(5)
O1 0.0343(7) 0.0334(7) 0.0223(6) 0.0017(5) 0.0000(5) -0.0025(5)
C6 0.0182(7) 0.0247(8) 0.0256(8) 0.0000(7) -0.0010(6) 0.0023(6)
O3 0.0458(8) 0.0514(9) 0.0217(6) -0.0060(6) 0.0028(6) 0.0119(7)
N2 0.0282(7) 0.0309(8) 0.0207(7) 0.0028(6) -0.0001(6) -0.0025(7)
O4 0.0606(10) 0.0315(7) 0.0288(7) 0.0102(6) -0.0065(7) -0.0005(7)
C2 0.0256(8) 0.0219(8) 0.0196(8) 0.0024(6) 0.0001(6) 0.0008(7)
N1 0.0231(7) 0.0211(7) 0.0204(7) 0.0014(5) -0.0013(6) 0.0018(5)
C1 0.0189(7) 0.0236(8) 0.0219(8) 0.0005(7) 0.0012(6) 0.0006(6)
C14 0.0295(9) 0.0195(8) 0.0229(8) 0.0004(7) -0.0029(7) 0.0030(6)
C15 0.0480(11) 0.0265(9) 0.0258(9) -0.0030(8) 0.0030(8) 0.0022(8)
C16 0.0679(15) 0.0259(10) 0.0346(11) -0.0077(8) -0.0064(11) -0.0064(10)
C8 0.0321(9) 0.0290(9) 0.0264(9) -0.0050(7) -0.0099(8) 0.0104(8)
C7 0.0421(11) 0.0307(10) 0.0363(10) -0.0121(8) -0.0001(9) -0.0028(8)
C18 0.0376(10) 0.0323(10) 0.0399(11) 0.0029(9) 0.0023(9) -0.0063(9)
C4 0.0237(8) 0.0235(8) 0.0189(8) -0.0008(6) 0.0026(7) 0.0029(7)
C5 0.0306(9) 0.0245(9) 0.0316(9) 0.0027(7) -0.0050(8) 0.0062(7)
C9 0.0303(9) 0.0508(12) 0.0287(10) -0.0111(9) -0.0029(8) 0.0118(9)
C3 0.0229(8) 0.0249(8) 0.0165(8) 0.0022(6) 0.0017(6) 0.0009(7)
C19 0.0337(9) 0.0256(9) 0.0265(9) -0.0033(7) 0.0024(8) -0.0019(7)
C17 0.0497(12) 0.0268(9) 0.0454(11) 0.0010(9) -0.0082(10) -0.0118(9)
C13 0.0633(14) 0.0291(10) 0.0467(12) -0.0063(9) -0.0199(12) 0.0146(10)
C10 0.0379(11) 0.0752(15) 0.0388(11) -0.0214(11) -0.0066(9) 0.0207(11)
C12 0.0798(16) 0.0396(11) 0.0660(15) -0.0182(11) -0.0335(14) 0.0294(12)
C11 0.0560(13) 0.0732(16) 0.0535(14) -0.0305(12) -0.0195(11) 0.0373(12)

loop_
_atom_type_symbol
_atom_type_description
_atom_type_scat_dispersion_real
_atom_type_scat_dispersion_imag
_atom_type_scat_source
C C 0.0181 0.0091 'International Tables Vol C Tables 4.2.6.8 and 6.1.1.4'
H H 0 0 'International Tables Vol C Tables 4.2.6.8 and 6.1.1.4'
N N 0.0311 0.018 'International Tables Vol C Tables 4.2.6.8 and 6.1.1.4'
O O 0.0492 0.0322 'International Tables Vol C Tables 4.2.6.8 and 6.1.1.4'

loop_
_exptl_crystal_face_index_h
_exptl_crystal_face_index_k
_exptl_crystal_face_index_l
_exptl_crystal_face_perp_dist
-1 5 -6 0.1287
-6 -2 3 0.1512
-1 -5 7 0.1087
7 2 -2 0.1623
-2 5 -7 0.1428
1 5 6 0.1164
1 -3 2 0.1316
-1 -6 -6 0.107
7 0 -2 0.1616
4 6 -1 0.1834

loop_
_geom_angle_atom_site_label_1
_geom_angle_atom_site_label_2
_geom_angle_atom_site_label_3
_geom_angle
C6 O2 C7 115.78(15)
O2 C6 C1 108.41(14)
O1 C6 O2 124.83(17)
O1 C6 C1 126.72(16)
O3 N2 O4 124.49(15)
O3 N2 C3 119.61(15)
O4 N2 C3 115.81(15)
C1 C2 H2 109.2
C8 C2 H2 109.2
C8 C2 C1 114.14(14)
C8 C2 C3 113.28(14)
C3 C2 H2 109.2
C3 C2 C1 101.40(13)
C1 N1 C4 104.78(13)
C1 N1 C5 112.55(13)
C5 N1 C4 112.11(13)
C6 C1 C2 111.06(14)
C6 C1 H1 109.1
C2 C1 H1 109.1
N1 C1 C6 113.40(14)
N1 C1 C2 104.80(13)
N1 C1 H1 109.1
C15 C14 C4 120.79(16)
C15 C14 C19 118.85(17)
C19 C14 C4 120.27(15)
C14 C15 H15 120
C14 C15 C16 119.99(19)
C16 C15 H15 120
C15 C16 H16 119.6
C17 C16 C15 120.77(19)
C17 C16 H16 119.6
C9 C8 C2 121.04(17)
C13 C8 C2 120.0(2)
C13 C8 C9 118.9(2)
O2 C7 H7A 109.5
O2 C7 H7B 109.5
O2 C7 H7C 109.5
H7A C7 H7B 109.5
H7A C7 H7C 109.5
H7B C7 H7C 109.5
C19 C18 H18 119.9
C17 C18 H18 119.9
C17 C18 C19 120.2(2)
N1 C4 C14 112.67(13)
N1 C4 H4 110.1
N1 C4 C3 100.99(12)
C14 C4 H4 110.1
C14 C4 C3 112.70(13)
C3 C4 H4 110.1
N1 C5 H5A 109.5
N1 C5 H5B 109.5
N1 C5 H5C 109.5
H5A C5 H5B 109.5
H5A C5 H5C 109.5
H5B C5 H5C 109.5
C8 C9 H9 119.6
C10 C9 C8 120.8(2)
C10 C9 H9 119.6
N2 C3 C2 110.43(13)
N2 C3 C4 114.35(14)
N2 C3 H3 108.1
C2 C3 H3 108.1
C4 C3 C2 107.60(13)
C4 C3 H3 108.1
C14 C19 H19 119.7
C18 C19 C14 120.60(17)
C18 C19 H19 119.7
C16 C17 H17 120.2
C18 C17 C16 119.54(19)
C18 C17 H17 120.2
C8 C13 H13 120.5
C8 C13 C12 119.0(3)
C12 C13 H13 120.5
C9 C10 H10 119.9
C11 C10 C9 120.3(3)
C11 C10 H10 119.9
C13 C12 H12 119.5
C11 C12 C13 121.1(3)
C11 C12 H12 119.5
C10 C11 H11 120.1
C12 C11 C10 119.9(2)
C12 C11 H11 120.1

loop_
_geom_bond_atom_site_label_1
_geom_bond_atom_site_label_2
_geom_bond_distance
O2 C6 1.341(2)
O2 C7 1.448(2)
O1 C6 1.196(2)
C6 C1 1.518(2)
O3 N2 1.215(2)
N2 O4 1.229(2)
N2 C3 1.507(2)
C2 H2 1
C2 C1 1.560(2)
C2 C8 1.515(2)
C2 C3 1.546(2)
N1 C1 1.456(2)
N1 C4 1.472(2)
N1 C5 1.460(2)
C1 H1 1
C14 C15 1.389(3)
C14 C4 1.515(2)
C14 C19 1.395(3)
C15 H15 0.95
C15 C16 1.392(3)
C16 H16 0.95
C16 C17 1.380(3)
C8 C9 1.396(3)
C8 C13 1.388(3)
C7 H7A 0.98
C7 H7B 0.98
C7 H7C 0.98
C18 H18 0.95
C18 C19 1.389(3)
C18 C17 1.379(3)
C4 H4 1
C4 C3 1.530(2)
C5 H5A 0.98
C5 H5B 0.98
C5 H5C 0.98
C9 H9 0.95
C9 C10 1.388(3)
C3 H3 1
C19 H19 0.95
C17 H17 0.95
C13 H13 0.95
C13 C12 1.414(4)
C10 H10 0.95
C10 C11 1.368(4)
C12 H12 0.95
C12 C11 1.366(5)
C11 H11 0.95

loop_
_geom_torsion_atom_site_label_1
_geom_torsion_atom_site_label_2
_geom_torsion_atom_site_label_3
_geom_torsion_atom_site_label_4
_geom_torsion
O2 C6 C1 C2 -66.27(17)
O2 C6 C1 N1 176.03(13)
O1 C6 C1 C2 111.43(19)
O1 C6 C1 N1 -6.3(2)
O3 N2 C3 C2 129.53(17)
O3 N2 C3 C4 8.0(2)
O4 N2 C3 C2 -53.8(2)
O4 N2 C3 C4 -175.31(15)
C2 C8 C9 C10 177.81(18)
C2 C8 C13 C12 -177.83(19)
N1 C4 C3 N2 151.71(14)
N1 C4 C3 C2 28.65(16)
C1 C2 C8 C9 -62.2(2)
C1 C2 C8 C13 115.40(19)
C1 C2 C3 N2 -129.03(14)
C1 C2 C3 C4 -3.60(16)
C1 N1 C4 C14 -164.85(13)
C1 N1 C4 C3 -44.38(15)
C14 C15 C16 C17 -1.0(3)
C14 C4 C3 N2 -87.84(17)
C14 C4 C3 C2 149.11(13)
C15 C14 C4 N1 -142.33(17)
C15 C14 C4 C3 104.18(19)
C15 C14 C19 C18 -1.1(3)
C15 C16 C17 C18 -1.2(3)
C8 C2 C1 C6 -24.1(2)
C8 C2 C1 N1 98.73(16)
C8 C2 C3 N2 108.22(16)
C8 C2 C3 C4 -126.34(15)
C8 C9 C10 C11 0.2(3)
C8 C13 C12 C11 -0.2(4)
C7 O2 C6 O1 -9.2(3)
C7 O2 C6 C1 168.51(15)
C4 N1 C1 C6 164.83(13)
C4 N1 C1 C2 43.55(15)
C4 C14 C15 C16 -174.46(18)
C4 C14 C19 C18 175.51(17)
C5 N1 C1 C6 -73.09(18)
C5 N1 C1 C2 165.63(13)
C5 N1 C4 C14 72.78(17)
C5 N1 C4 C3 -166.75(13)
C9 C8 C13 C12 -0.2(3)
C9 C10 C11 C12 -0.6(4)
C3 C2 C1 C6 -146.23(13)
C3 C2 C1 N1 -23.42(15)
C3 C2 C8 C9 53.2(2)
C3 C2 C8 C13 -129.22(18)
C19 C14 C15 C16 2.1(3)
C19 C14 C4 N1 41.1(2)
C19 C14 C4 C3 -72.4(2)
C19 C18 C17 C16 2.2(3)
C17 C18 C19 C14 -1.1(3)
C13 C8 C9 C10 0.2(3)
C13 C12 C11 C10 0.6(4)
